data_9005301
loop_
_publ_author_name
'Oberti, R.'
'Hawthorne, F. C.'
'Raudsepp, M.'

_publ_section_title
;
 The behaviour of Mn in amphiboles: Mn in synthetic
 fluor-edenite and synthetic fluor-pargasite
 Sample: MFE
;
_journal_name_full 'European Journal of Mineralogy'
_journal_page_first 115
_journal_page_last 122
_journal_volume 9
_journal_year 1997
_chemical_formula_sum 'Al1.24 Ca1.41 F2 Mg4.35 Mn0.87 Na1.18 O22 Si6.92'
_chemical_name_mineral Fluoro-edenite
_space_group_IT_number 12
_symmetry_space_group_name_Hall '-C 2y'
_symmetry_space_group_name_H-M 'C 1 2/m 1'
_cell_angle_alpha 90
_cell_angle_beta 104.66
_cell_angle_gamma 90
_cell_length_a 9.829
_cell_length_b 18.024
_cell_length_c 5.284
_cell_formula_units_Z 2
_cell_volume 905.627
_database_code_amcsd 0006647
_exptl_crystal_density_diffrn 3.135
_cod_original_formula_sum 'Na1.18 Mg4.35 Mn.87 Al1.24 Ca1.41 Si6.92 O22 F2'
_cod_database_code 9005301

loop_
_space_group_symop_operation_xyz
x,y,z
1/2+x,1/2+y,z
x,-y,z
1/2+x,1/2-y,z
-x,y,-z
1/2-x,1/2+y,-z
-x,-y,-z
1/2-x,1/2-y,-z

loop_
_atom_site_label
_atom_site_fract_x
_atom_site_fract_y
_atom_site_fract_z
_atom_site_occupancy
_atom_site_U_iso_or_equiv
NaA 0.00000 0.50000 0.00000 0.20000 0.03179
NaAm 0.04410 0.50000 0.10240 0.20000 0.02951
NaA2 0.00000 0.47340 0.00000 0.20000 0.03217
MgM1 0.00000 0.08881 0.50000 0.92500 0.00722
MnM1 0.00000 0.08881 0.50000 0.07500 0.00722
AlM2 0.00000 0.17688 0.00000 0.08000 0.00836
MgM2 0.00000 0.17688 0.00000 0.76000 0.00836
MnM2 0.00000 0.17688 0.00000 0.16000 0.00836
MgM3 0.00000 0.00000 0.00000 0.98000 0.00747
MnM3 0.00000 0.00000 0.00000 0.02000 0.00747
MnM4 0.00000 0.27573 0.50000 0.10000 0.01469
CaM4 0.00000 0.27573 0.50000 0.35500 0.01469
NaM4 0.00000 0.27573 0.50000 0.04000 0.01469
MnM4* 0.00000 0.25212 0.50000 0.09000 0.00925
CaM4* 0.00000 0.25212 0.50000 0.35000 0.00925
NaM4* 0.00000 0.25212 0.50000 0.05000 0.00925
SiT1 0.28276 0.08428 0.29818 0.73000 0.00621
AlT1 0.28276 0.08428 0.29818 0.27000 0.00621
SiT2 0.29062 0.17140 0.80456 1.00000 0.00747
O1 0.11109 0.08493 0.21840 1.00000 0.00836
O2 0.12030 0.17079 0.72608 1.00000 0.00988
F3 0.10460 0.00000 0.71264 1.00000 0.01127
O4 0.36555 0.24881 0.78522 1.00000 0.01381
O5 0.34975 0.13632 0.10108 1.00000 0.01393
O6 0.34669 0.11598 0.59908 1.00000 0.01393
O7 0.34495 0.00000 0.27958 1.00000 0.01254

loop_
_cod_related_entry_id
_cod_related_entry_database
_cod_related_entry_code
1 AMCSD 0006647
